data_7107846
loop_
_publ_author_name
'Xin Xu'
'Roland Frohlich'
'Constantin G. Daniliuc'
'Gerald Kehr'
'Gerhard Erker'

_publ_section_title
;
 Reactions of a methylzirconocene cation with phosphinoalkynes: an
 alternative pathway for generating Cp2Zr(II) systems
;
_journal_name_full Chem.Commun.
_journal_page_first 6109
_journal_paper_doi 10.1039/c2cc31883k
_journal_volume 48
_journal_year 2012
_chemical_formula_sum 'C59 H39 B Cl2 F20 P2 Zr'
_chemical_formula_weight 1362.77
_chemical_name_systematic
;
?
;
_space_group_IT_number 33
_symmetry_cell_setting orthorhombic
_symmetry_space_group_name_Hall 'P 2c -2n'
_symmetry_space_group_name_H-M 'P n a 21'
_atom_sites_solution_hydrogens geom
_atom_sites_solution_primary direct
_atom_sites_solution_secondary difmap
_audit_creation_method SHELXL-97
_cell_angle_alpha 90.00
_cell_angle_beta 90.00
_cell_angle_gamma 90.00
_cell_formula_units_Z 4
_cell_length_a 18.7974(2)
_cell_length_b 14.70020(10)
_cell_length_c 20.1020(3)
_cell_measurement_reflns_used 12062
_cell_measurement_temperature 223(2)
_cell_measurement_theta_max 28.28
_cell_measurement_theta_min 4.08
_cell_volume 5554.70(11)
_computing_cell_refinement 'Collect (Nonius B.V., 1998)'
_computing_data_collection 'Collect (Nonius B.V., 1998)'
_computing_data_reduction 'Denzo-SMN (Otwinowski & Minor, 1997)'
_computing_molecular_graphics 'XP (BrukerAXS, 2000)'
_computing_publication_material 'SHELXL-97 (Sheldrick, 1997)'
_computing_structure_refinement 'SHELXL-97 (Sheldrick, 1997)'
_computing_structure_solution 'SHELXS-97 (Sheldrick, 1990)'
_diffrn_ambient_temperature 223(2)
_diffrn_measured_fraction_theta_full 0.983
_diffrn_measured_fraction_theta_max 0.983
_diffrn_measurement_device_type 'Nonius KappaCCD APEXII'
_diffrn_measurement_method '\w and \f scans'
_diffrn_radiation_monochromator 'Montel mirror'
_diffrn_radiation_source 'rotating anode Nonius FR591'
_diffrn_radiation_type MoK\a
_diffrn_radiation_wavelength 0.71073
_diffrn_reflns_av_R_equivalents 0.0390
_diffrn_reflns_av_sigmaI/netI 0.0263
_diffrn_reflns_limit_h_max 24
_diffrn_reflns_limit_h_min -24
_diffrn_reflns_limit_k_max 19
_diffrn_reflns_limit_k_min -19
_diffrn_reflns_limit_l_max 26
_diffrn_reflns_limit_l_min -26
_diffrn_reflns_number 36266
_diffrn_reflns_theta_full 28.51
_diffrn_reflns_theta_max 28.51
_diffrn_reflns_theta_min 4.26
_exptl_absorpt_coefficient_mu 0.460
_exptl_absorpt_correction_T_max 0.9555
_exptl_absorpt_correction_T_min 0.8744
_exptl_absorpt_correction_type multi-scan
_exptl_absorpt_process_details 'Denzo (Otwinowski, Borek, Majewski & Minor, 2003)'
_exptl_crystal_colour colourless
_exptl_crystal_density_diffrn 1.630
_exptl_crystal_density_method 'not measured'
_exptl_crystal_description plate
_exptl_crystal_F_000 2728
_exptl_crystal_size_max 0.30
_exptl_crystal_size_mid 0.10
_exptl_crystal_size_min 0.10
_refine_diff_density_max 0.463
_refine_diff_density_min -0.337
_refine_diff_density_rms 0.051
_refine_ls_abs_structure_details 'Flack H D (1983), Acta Cryst. A39, 876-881'
_refine_ls_abs_structure_Flack 0.48(3)
_refine_ls_extinction_method none
_refine_ls_goodness_of_fit_ref 1.085
_refine_ls_hydrogen_treatment constr
_refine_ls_matrix_type full
_refine_ls_number_parameters 783
_refine_ls_number_reflns 12951
_refine_ls_number_restraints 23
_refine_ls_restrained_S_all 1.127
_refine_ls_R_factor_all 0.0501
_refine_ls_R_factor_gt 0.0427
_refine_ls_shift/su_max 0.001
_refine_ls_shift/su_mean 0.000
_refine_ls_structure_factor_coef Fsqd
_refine_ls_weighting_details 'calc w=1/[\s^2^(Fo^2^)+(0.0000P)^2^+7.5913P] where P=(Fo^2^+2Fc^2^)/3'
_refine_ls_weighting_scheme calc
_refine_ls_wR_factor_gt 0.0824
_refine_ls_wR_factor_ref 0.0877
_reflns_number_gt 11896
_reflns_number_total 12951
_reflns_threshold_expression >2sigma(I)
_cod_data_source_file c2cc31883k.txt
_cod_data_source_block erk6162
_cod_original_sg_symbol_H-M Pna21
_cod_database_code 7107846

loop_
_symmetry_equiv_pos_as_xyz
'x, y, z'
'-x, -y, z+1/2'
'x+1/2, -y+1/2, z'
'-x+1/2, y+1/2, z+1/2'

loop_
_atom_site_label
_atom_site_type_symbol
_atom_site_fract_x
_atom_site_fract_y
_atom_site_fract_z
_atom_site_U_iso_or_equiv
_atom_site_adp_type
_atom_site_occupancy
_atom_site_symmetry_multiplicity
_atom_site_calc_flag
_atom_site_refinement_flags
_atom_site_disorder_assembly
_atom_site_disorder_group
Zr1 Zr 0.663961(14) 0.125615(19) 0.750206(18) 0.02814(6) Uani 1 1 d . . .
P1 P 0.63741(5) 0.03183(7) 0.63715(5) 0.03637(19) Uani 1 1 d . . .
P2 P 0.54769(5) 0.33350(6) 0.80046(5) 0.03416(18) Uani 1 1 d . . .
B1 B 0.6135(2) 0.2340(3) 0.31416(19) 0.0308(7) Uani 1 1 d . . .
C1 C 0.58211(17) 0.2152(2) 0.69785(17) 0.0335(7) Uani 1 1 d . . .
C2 C 0.59166(16) 0.2456(2) 0.7585(2) 0.0336(7) Uani 1 1 d . . .
C10 C 0.5687(2) 0.0295(3) 0.80401(19) 0.0417(8) Uani 1 1 d . . .
H10 H 0.5228 0.0328 0.7857 0.050 Uiso 1 1 calc R . .
C11 C 0.5963(2) 0.0848(3) 0.85401(19) 0.0411(8) Uani 1 1 d . . .
H11 H 0.5716 0.1316 0.8760 0.049 Uiso 1 1 calc R . .
C12 C 0.6669(2) 0.0592(3) 0.86619(19) 0.0428(9) Uani 1 1 d . . .
H12 H 0.6980 0.0860 0.8971 0.051 Uiso 1 1 calc R . .
C13 C 0.6827(2) -0.0139(2) 0.82385(19) 0.0424(8) Uani 1 1 d . . .
H13 H 0.7264 -0.0449 0.8215 0.051 Uiso 1 1 calc R . .
C14 C 0.6226(2) -0.0324(3) 0.78604(18) 0.0444(9) Uani 1 1 d . . .
H14 H 0.6186 -0.0785 0.7538 0.053 Uiso 1 1 calc R . .
C15 C 0.7516(2) 0.2254(3) 0.6872(2) 0.0463(9) Uani 1 1 d . . .
H15 H 0.7351 0.2596 0.6509 0.056 Uiso 1 1 calc R . .
C16 C 0.75328(17) 0.2536(2) 0.7533(3) 0.0448(8) Uani 1 1 d . . .
H16 H 0.7382 0.3104 0.7694 0.054 Uiso 1 1 calc R . .
C17 C 0.7815(2) 0.1818(3) 0.7918(2) 0.0519(11) Uani 1 1 d . . .
H17 H 0.7881 0.1820 0.8381 0.062 Uiso 1 1 calc R . .
C18 C 0.79782(17) 0.1110(3) 0.7487(3) 0.0557(10) Uani 1 1 d . . .
H18 H 0.8181 0.0550 0.7611 0.067 Uiso 1 1 calc R . .
C19 C 0.7794(2) 0.1360(3) 0.6845(3) 0.0530(11) Uani 1 1 d . . .
H19 H 0.7843 0.1000 0.6461 0.064 Uiso 1 1 calc R . .
C21 C 0.53856(19) 0.2519(3) 0.64318(18) 0.0383(8) Uani 1 1 d . . .
C22 C 0.5674(2) 0.3204(3) 0.6028(2) 0.0503(10) Uani 1 1 d . . .
H22 H 0.6151 0.3380 0.6083 0.060 Uiso 1 1 calc R . .
C23 C 0.5254(3) 0.3624(4) 0.5544(2) 0.0676(14) Uani 1 1 d . . .
H23 H 0.5449 0.4090 0.5280 0.081 Uiso 1 1 calc R . .
C24 C 0.4569(3) 0.3365(4) 0.5453(2) 0.0733(16) Uani 1 1 d . . .
H24 H 0.4289 0.3659 0.5131 0.088 Uiso 1 1 calc R . .
C25 C 0.4282(3) 0.2676(4) 0.5828(3) 0.0662(14) Uani 1 1 d . . .
H25 H 0.3810 0.2492 0.5756 0.079 Uiso 1 1 calc R . .
C26 C 0.4691(2) 0.2248(3) 0.6317(2) 0.0492(9) Uani 1 1 d . . .
H26 H 0.4493 0.1773 0.6569 0.059 Uiso 1 1 calc R . .
C31 C 0.6869(2) -0.0728(3) 0.6202(2) 0.0550(11) Uani 1 1 d . . .
H31A H 0.6667 -0.1029 0.5817 0.083 Uiso 1 1 calc R . .
H31B H 0.6840 -0.1128 0.6585 0.083 Uiso 1 1 calc R . .
H31C H 0.7363 -0.0580 0.6115 0.083 Uiso 1 1 calc R . .
C32 C 0.5458(2) -0.0072(3) 0.6289(2) 0.0486(9) Uani 1 1 d . . .
H32A H 0.5141 0.0449 0.6284 0.073 Uiso 1 1 calc R . .
H32B H 0.5340 -0.0463 0.6661 0.073 Uiso 1 1 calc R . .
H32C H 0.5407 -0.0409 0.5876 0.073 Uiso 1 1 calc R . .
C33 C 0.6503(2) 0.0944(3) 0.5600(2) 0.0512(10) Uani 1 1 d . . .
H33A H 0.6408 0.0547 0.5225 0.077 Uiso 1 1 calc R . .
H33B H 0.6990 0.1161 0.5577 0.077 Uiso 1 1 calc R . .
H33C H 0.6180 0.1459 0.5588 0.077 Uiso 1 1 calc R . .
C34 C 0.50278(19) 0.4131(3) 0.7475(2) 0.0472(8) Uani 1 1 d . . .
H34A H 0.5374 0.4454 0.7207 0.071 Uiso 1 1 calc R . .
H34B H 0.4765 0.4562 0.7745 0.071 Uiso 1 1 calc R . .
H34C H 0.4701 0.3807 0.7186 0.071 Uiso 1 1 calc R . .
C41 C 0.48141(19) 0.2807(3) 0.85290(18) 0.0375(7) Uani 1 1 d . . .
C42 C 0.4404(2) 0.2111(3) 0.8264(2) 0.0459(9) Uani 1 1 d . . .
H42 H 0.4460 0.1936 0.7818 0.055 Uiso 1 1 calc R . .
C43 C 0.3911(2) 0.1678(3) 0.8667(3) 0.0568(11) Uani 1 1 d . . .
H43 H 0.3632 0.1202 0.8494 0.068 Uiso 1 1 calc R . .
C44 C 0.3829(2) 0.1942(4) 0.9313(3) 0.0656(14) Uani 1 1 d . . .
H44 H 0.3500 0.1637 0.9586 0.079 Uiso 1 1 calc R . .
C45 C 0.4216(3) 0.2642(4) 0.9568(2) 0.0652(13) Uani 1 1 d . . .
H45 H 0.4144 0.2826 1.0011 0.078 Uiso 1 1 calc R . .
C46 C 0.4713(2) 0.3082(3) 0.9180(2) 0.0534(10) Uani 1 1 d . . .
H46 H 0.4981 0.3564 0.9357 0.064 Uiso 1 1 calc R . .
C51 C 0.60725(19) 0.3951(2) 0.85403(18) 0.0375(8) Uani 1 1 d . . .
C52 C 0.6085(2) 0.4895(3) 0.8550(2) 0.0497(10) Uani 1 1 d . . .
H52 H 0.5788 0.5228 0.8264 0.060 Uiso 1 1 calc R . .
C53 C 0.6534(3) 0.5340(3) 0.8982(3) 0.0607(12) Uani 1 1 d D . .
H53 H 0.6544 0.5980 0.8989 0.073 Uiso 1 1 calc R . .
C54 C 0.6963(3) 0.4860(4) 0.9397(3) 0.0704(15) Uani 1 1 d . . .
H54 H 0.7276 0.5170 0.9683 0.084 Uiso 1 1 calc R . .
C55 C 0.6946(3) 0.3926(4) 0.9404(3) 0.0637(13) Uani 1 1 d . . .
H55 H 0.7231 0.3601 0.9705 0.076 Uiso 1 1 calc R . .
C56 C 0.6508(2) 0.3464(3) 0.8966(2) 0.0502(10) Uani 1 1 d . . .
H56 H 0.6506 0.2825 0.8958 0.060 Uiso 1 1 calc R . .
C61 C 0.57959(16) 0.2833(2) 0.2472(2) 0.0328(6) Uani 1 1 d . . .
F62 F 0.47396(10) 0.19395(14) 0.24180(12) 0.0452(5) Uani 1 1 d . . .
C62 C 0.51620(18) 0.2595(2) 0.21615(17) 0.0357(7) Uani 1 1 d . . .
F63 F 0.42952(12) 0.27010(18) 0.13119(12) 0.0544(6) Uani 1 1 d . . .
C63 C 0.4910(2) 0.2981(3) 0.15826(19) 0.0402(8) Uani 1 1 d . . .
F64 F 0.50647(15) 0.40344(19) 0.07099(13) 0.0636(7) Uani 1 1 d . . .
C64 C 0.5298(2) 0.3650(3) 0.12747(19) 0.0448(9) Uani 1 1 d . . .
F65 F 0.63305(15) 0.45513(18) 0.12467(14) 0.0666(8) Uani 1 1 d . . .
C65 C 0.5938(2) 0.3910(3) 0.1544(2) 0.0454(9) Uani 1 1 d . . .
F66 F 0.68189(11) 0.37576(16) 0.23429(11) 0.0500(6) Uani 1 1 d . . .
C66 C 0.61716(19) 0.3487(3) 0.21204(18) 0.0376(8) Uani 1 1 d . . .
C71 C 0.55295(18) 0.1829(2) 0.36038(16) 0.0313(7) Uani 1 1 d . . .
F72 F 0.61898(12) 0.04820(14) 0.38374(11) 0.0441(5) Uani 1 1 d . . .
C72 C 0.56013(18) 0.0994(2) 0.39232(17) 0.0347(7) Uani 1 1 d . . .
F73 F 0.52075(13) -0.01890(15) 0.46285(12) 0.0514(6) Uani 1 1 d . . .
C73 C 0.5094(2) 0.0627(2) 0.43435(17) 0.0384(8) Uani 1 1 d . . .
F74 F 0.39706(13) 0.07290(18) 0.48615(12) 0.0578(6) Uani 1 1 d . . .
C74 C 0.4475(2) 0.1085(3) 0.44597(19) 0.0421(8) Uani 1 1 d . . .
F75 F 0.37589(11) 0.23619(18) 0.42596(13) 0.0535(6) Uani 1 1 d . . .
C75 C 0.43671(19) 0.1905(3) 0.41639(19) 0.0419(8) Uani 1 1 d . . .
F76 F 0.47720(12) 0.31052(16) 0.35187(12) 0.0465(6) Uani 1 1 d . . .
C76 C 0.48941(19) 0.2266(2) 0.37618(18) 0.0359(7) Uani 1 1 d . . .
C81 C 0.67326(18) 0.1644(2) 0.28142(17) 0.0342(7) Uani 1 1 d . . .
F82 F 0.58285(10) 0.06219(14) 0.24777(15) 0.0495(5) Uani 1 1 d . . .
C82 C 0.65241(16) 0.0838(2) 0.2495(2) 0.0383(6) Uani 1 1 d . . .
F83 F 0.67259(16) -0.05245(17) 0.19072(16) 0.0685(8) Uani 1 1 d . . .
C83 C 0.6979(2) 0.0239(3) 0.2195(2) 0.0479(9) Uani 1 1 d . . .
F84 F 0.81455(16) -0.0156(2) 0.18836(17) 0.0764(9) Uani 1 1 d . . .
C84 C 0.7694(2) 0.0430(3) 0.2178(2) 0.0523(10) Uani 1 1 d . . .
F85 F 0.86300(11) 0.14184(19) 0.24416(17) 0.0649(7) Uani 1 1 d . . .
C85 C 0.79315(17) 0.1216(3) 0.2458(3) 0.0449(8) Uani 1 1 d . . .
F86 F 0.77526(11) 0.25596(16) 0.30262(13) 0.0496(5) Uani 1 1 d . . .
C86 C 0.7462(2) 0.1811(3) 0.27659(18) 0.0391(8) Uani 1 1 d . . .
C91 C 0.64850(17) 0.3058(2) 0.36927(17) 0.0333(7) Uani 1 1 d . . .
F92 F 0.70977(12) 0.18313(15) 0.42092(12) 0.0450(5) Uani 1 1 d . . .
C92 C 0.69156(18) 0.2726(2) 0.42015(18) 0.0349(7) Uani 1 1 d . . .
F93 F 0.75788(12) 0.28507(18) 0.51955(11) 0.0535(6) Uani 1 1 d . . .
C93 C 0.71789(19) 0.3232(3) 0.47185(18) 0.0416(8) Uani 1 1 d . . .
F94 F 0.72726(16) 0.4658(2) 0.52515(14) 0.0738(8) Uani 1 1 d . . .
C94 C 0.7021(2) 0.4139(3) 0.4752(2) 0.0488(10) Uani 1 1 d . . .
F95 F 0.64388(17) 0.54019(17) 0.42850(16) 0.0744(8) Uani 1 1 d . . .
C95 C 0.6594(2) 0.4518(3) 0.4267(2) 0.0471(9) Uani 1 1 d . . .
F96 F 0.59071(13) 0.44006(15) 0.33221(12) 0.0525(6) Uani 1 1 d . . .
C96 C 0.63347(19) 0.3966(3) 0.37610(19) 0.0396(8) Uani 1 1 d . . .
C35 C 0.3568(8) 0.8610(9) 0.5761(8) 0.109(5) Uani 0.596(11) 1 d PDU A 1
H35A H 0.3467 0.9232 0.5613 0.131 Uiso 0.596(11) 1 calc PR A 1
H35B H 0.3786 0.8649 0.6203 0.131 Uiso 0.596(11) 1 calc PR A 1
Cl1 Cl 0.2740(3) 0.8002(3) 0.5831(3) 0.115(2) Uani 0.596(11) 1 d PDU A 1
Cl2 Cl 0.4149(2) 0.8148(2) 0.52439(14) 0.0702(11) Uani 0.596(11) 1 d PDU A 1
C35A C 0.3344(10) 0.8763(17) 0.5631(16) 0.116(8) Uiso 0.404(11) 1 d PDU A 2
H35C H 0.3334 0.9355 0.5407 0.139 Uiso 0.404(11) 1 calc PR A 2
H35D H 0.3369 0.8872 0.6111 0.139 Uiso 0.404(11) 1 calc PR A 2
Cl1A Cl 0.2549(4) 0.8155(5) 0.5442(6) 0.122(3) Uiso 0.404(11) 1 d PDU A 2
Cl2A Cl 0.4045(7) 0.8209(9) 0.5397(8) 0.183(5) Uiso 0.404(11) 1 d PDU A 2

loop_
_atom_site_aniso_label
_atom_site_aniso_U_11
_atom_site_aniso_U_22
_atom_site_aniso_U_33
_atom_site_aniso_U_23
_atom_site_aniso_U_13
_atom_site_aniso_U_12
Zr1 0.02692(12) 0.02759(12) 0.02991(12) -0.00209(14) -0.00032(14) -0.00185(11)
P1 0.0400(5) 0.0376(5) 0.0314(4) -0.0063(4) 0.0028(4) -0.0039(4)
P2 0.0339(4) 0.0346(4) 0.0340(4) -0.0027(4) -0.0003(3) 0.0049(3)
B1 0.0292(17) 0.0318(17) 0.0315(18) 0.0029(14) -0.0020(14) -0.0023(14)
C1 0.0284(16) 0.0382(18) 0.0338(17) -0.0034(14) 0.0017(13) -0.0009(13)
C2 0.0281(14) 0.0344(15) 0.038(2) -0.0011(15) 0.0001(14) 0.0016(11)
C10 0.0392(19) 0.045(2) 0.041(2) 0.0095(17) 0.0001(15) -0.0107(15)
C11 0.047(2) 0.0398(19) 0.0366(19) 0.0056(15) 0.0093(15) 0.0038(16)
C12 0.052(2) 0.042(2) 0.0336(18) 0.0063(16) -0.0065(16) -0.0033(17)
C13 0.050(2) 0.0340(18) 0.044(2) 0.0087(15) -0.0002(16) 0.0069(15)
C14 0.065(3) 0.0339(18) 0.0347(19) 0.0011(15) 0.0047(17) -0.0102(17)
C15 0.0332(18) 0.046(2) 0.060(3) 0.0104(19) 0.0050(17) -0.0084(16)
C16 0.0378(17) 0.0360(16) 0.061(2) -0.004(2) 0.002(2) -0.0102(13)
C17 0.039(2) 0.065(3) 0.052(2) 0.007(2) -0.0143(18) -0.0218(19)
C18 0.0255(15) 0.046(2) 0.096(3) 0.010(3) -0.002(3) 0.0010(13)
C19 0.0324(19) 0.057(3) 0.069(3) -0.015(2) 0.0131(19) -0.0066(18)
C21 0.0362(17) 0.044(2) 0.0348(18) -0.0082(15) -0.0038(14) 0.0075(15)
C22 0.053(2) 0.056(3) 0.041(2) 0.0050(18) 0.0010(18) 0.0079(19)
C23 0.082(4) 0.081(4) 0.040(2) 0.016(2) -0.002(2) 0.026(3)
C24 0.083(4) 0.092(4) 0.045(3) -0.006(3) -0.019(3) 0.039(3)
C25 0.048(3) 0.092(4) 0.058(3) -0.025(3) -0.019(2) 0.016(3)
C26 0.041(2) 0.058(2) 0.048(2) -0.012(2) -0.0079(17) 0.0070(18)
C31 0.063(3) 0.049(2) 0.053(3) -0.015(2) 0.001(2) 0.006(2)
C32 0.044(2) 0.059(2) 0.043(2) -0.0043(19) -0.0040(17) -0.0116(18)
C33 0.064(3) 0.055(2) 0.035(2) -0.0024(17) 0.0089(18) -0.006(2)
C34 0.0467(19) 0.052(2) 0.0431(19) -0.003(2) 0.002(2) 0.0178(15)
C41 0.0339(17) 0.0412(19) 0.0374(18) 0.0000(15) -0.0012(14) 0.0050(15)
C42 0.040(2) 0.043(2) 0.054(2) -0.0022(18) -0.0034(17) 0.0007(16)
C43 0.036(2) 0.054(3) 0.080(3) 0.014(2) -0.004(2) 0.0014(18)
C44 0.048(2) 0.078(3) 0.071(3) 0.033(3) 0.004(2) -0.002(2)
C45 0.058(3) 0.097(4) 0.040(2) 0.009(2) 0.008(2) 0.000(3)
C46 0.051(2) 0.070(3) 0.039(2) -0.003(2) 0.0047(18) -0.002(2)
C51 0.0375(18) 0.0369(18) 0.0380(18) -0.0054(14) 0.0012(14) -0.0001(14)
C52 0.056(2) 0.040(2) 0.053(2) -0.0017(18) 0.0021(19) -0.0001(18)
C53 0.074(3) 0.041(2) 0.067(3) -0.012(2) 0.002(2) -0.015(2)
C54 0.060(3) 0.074(4) 0.077(4) -0.023(3) -0.012(3) -0.019(3)
C55 0.056(3) 0.067(3) 0.068(3) -0.007(2) -0.020(2) 0.000(2)
C56 0.052(2) 0.044(2) 0.054(2) -0.0065(18) -0.0117(19) 0.0019(18)
C61 0.0349(15) 0.0299(14) 0.0335(15) -0.0006(16) 0.0000(16) -0.0018(11)
F62 0.0424(11) 0.0489(11) 0.0444(13) 0.0053(11) -0.0047(10) -0.0154(9)
C62 0.0368(18) 0.0360(18) 0.0344(18) -0.0004(14) -0.0008(14) -0.0059(14)
F63 0.0450(12) 0.0747(17) 0.0433(13) 0.0020(12) -0.0157(10) -0.0104(11)
C63 0.040(2) 0.046(2) 0.0350(18) -0.0021(16) -0.0066(15) -0.0033(16)
F64 0.0761(18) 0.0683(17) 0.0464(14) 0.0203(12) -0.0214(12) -0.0083(14)
C64 0.054(2) 0.048(2) 0.0321(18) 0.0051(16) -0.0104(16) -0.0016(18)
F65 0.0737(17) 0.0654(17) 0.0608(17) 0.0318(14) -0.0124(13) -0.0286(14)
C65 0.052(2) 0.041(2) 0.043(2) 0.0114(16) -0.0055(17) -0.0100(17)
F66 0.0436(11) 0.0581(13) 0.0482(15) 0.0133(11) -0.0106(9) -0.0193(10)
C66 0.0354(18) 0.0397(19) 0.0376(19) 0.0008(15) -0.0037(14) -0.0079(14)
C71 0.0358(17) 0.0301(16) 0.0281(15) -0.0007(12) -0.0007(13) -0.0031(13)
F72 0.0462(12) 0.0364(11) 0.0499(12) 0.0088(9) 0.0028(10) 0.0050(9)
C72 0.0375(18) 0.0329(17) 0.0337(17) -0.0004(14) -0.0011(14) -0.0019(14)
F73 0.0700(16) 0.0428(13) 0.0415(12) 0.0112(10) 0.0005(11) -0.0116(11)
C73 0.052(2) 0.0328(17) 0.0309(17) 0.0023(14) -0.0002(15) -0.0069(15)
F74 0.0591(15) 0.0677(17) 0.0467(14) 0.0008(12) 0.0191(11) -0.0179(12)
C74 0.045(2) 0.047(2) 0.0342(18) -0.0034(16) 0.0071(15) -0.0150(16)
F75 0.0376(12) 0.0675(16) 0.0556(14) -0.0041(12) 0.0112(10) 0.0042(11)
C75 0.0378(19) 0.050(2) 0.0378(19) -0.0055(16) 0.0034(15) -0.0018(16)
F76 0.0452(13) 0.0429(13) 0.0515(14) 0.0054(10) 0.0063(10) 0.0092(10)
C76 0.0380(18) 0.0341(17) 0.0355(18) 0.0025(14) -0.0014(14) -0.0019(14)
C81 0.0350(17) 0.0346(17) 0.0330(17) 0.0014(13) 0.0014(13) 0.0020(14)
F82 0.0417(10) 0.0479(11) 0.0590(13) -0.0093(14) -0.0014(13) -0.0077(8)
C82 0.0385(16) 0.0387(16) 0.0378(16) -0.002(2) -0.0005(19) -0.0003(12)
F83 0.0793(19) 0.0480(15) 0.0782(19) -0.0216(14) -0.0004(15) 0.0060(13)
C83 0.054(2) 0.042(2) 0.047(2) -0.0081(17) 0.0029(18) 0.0034(18)
F84 0.0657(17) 0.082(2) 0.082(2) -0.0172(17) 0.0139(15) 0.0272(15)
C84 0.054(2) 0.059(3) 0.044(2) 0.0015(19) 0.0070(18) 0.020(2)
F85 0.0369(11) 0.0895(19) 0.0682(17) 0.0055(17) 0.0106(14) 0.0068(11)
C85 0.0352(16) 0.058(2) 0.0414(19) 0.004(2) 0.0047(19) 0.0052(15)
F86 0.0372(11) 0.0536(13) 0.0580(14) -0.0037(11) 0.0039(10) -0.0093(10)
C86 0.0388(19) 0.0413(19) 0.0372(18) 0.0043(15) 0.0012(14) -0.0016(15)
C91 0.0307(16) 0.0347(17) 0.0344(17) 0.0013(14) 0.0000(13) -0.0016(13)
F92 0.0498(13) 0.0388(12) 0.0465(13) 0.0056(10) -0.0072(10) 0.0043(10)
C92 0.0333(17) 0.0356(17) 0.0359(18) 0.0003(14) 0.0031(13) -0.0032(13)
F93 0.0492(13) 0.0747(17) 0.0366(12) 0.0064(11) -0.0105(10) -0.0037(12)
C93 0.0353(18) 0.058(2) 0.0316(18) 0.0016(16) -0.0012(14) -0.0017(16)
F94 0.092(2) 0.0720(19) 0.0578(17) -0.0281(15) -0.0156(15) -0.0067(16)
C94 0.048(2) 0.054(2) 0.044(2) -0.0124(19) -0.0002(17) -0.0071(18)
F95 0.102(2) 0.0403(14) 0.081(2) -0.0186(14) -0.0131(17) 0.0114(14)
C95 0.056(2) 0.0354(19) 0.050(2) -0.0075(17) 0.0017(18) 0.0007(17)
F96 0.0610(15) 0.0389(12) 0.0576(15) 0.0035(11) -0.0141(12) 0.0110(11)
C96 0.0368(19) 0.0412(19) 0.041(2) -0.0012(15) -0.0016(15) 0.0006(15)
C35 0.165(12) 0.077(7) 0.086(9) -0.041(7) 0.009(9) 0.023(8)
Cl1 0.138(3) 0.114(3) 0.094(4) -0.023(2) 0.025(3) -0.007(2)
Cl2 0.101(2) 0.0660(16) 0.0432(13) 0.0090(9) 0.0056(11) 0.0077(12)

loop_
_atom_type_symbol
_atom_type_description
_atom_type_scat_dispersion_real
_atom_type_scat_dispersion_imag
_atom_type_scat_source
C C 0.0033 0.0016 'International Tables Vol C Tables 4.2.6.8 and 6.1.1.4'
H H 0.0000 0.0000 'International Tables Vol C Tables 4.2.6.8 and 6.1.1.4'
B B 0.0013 0.0007 'International Tables Vol C Tables 4.2.6.8 and 6.1.1.4'
F F 0.0171 0.0103 'International Tables Vol C Tables 4.2.6.8 and 6.1.1.4'
P P 0.1023 0.0942 'International Tables Vol C Tables 4.2.6.8 and 6.1.1.4'
Zr Zr -2.9673 0.5597 'International Tables Vol C Tables 4.2.6.8 and 6.1.1.4'
Cl Cl 0.1484 0.1585 'International Tables Vol C Tables 4.2.6.8 and 6.1.1.4'

loop_
_geom_angle_atom_site_label_1
_geom_angle_atom_site_label_2
_geom_angle_atom_site_label_3
_geom_angle
C2 Zr1 C1 33.74(13)
C2 Zr1 C17 104.57(14)
C1 Zr1 C17 123.96(14)
C2 Zr1 C11 79.57(13)
C1 Zr1 C11 100.34(12)
C17 Zr1 C11 104.37(14)
C2 Zr1 C16 79.28(11)
C1 Zr1 C16 91.69(13)
C17 Zr1 C16 32.64(14)
C11 Zr1 C16 119.61(15)
C2 Zr1 C10 88.78(13)
C1 Zr1 C10 92.44(12)
C17 Zr1 C10 131.92(14)
C11 Zr1 C10 32.09(13)
C16 Zr1 C10 151.55(15)
C2 Zr1 C18 132.42(12)
C1 Zr1 C18 135.67(15)
C17 Zr1 C18 32.05(16)
C11 Zr1 C18 119.54(17)
C16 Zr1 C18 53.18(12)
C10 Zr1 C18 131.60(14)
C2 Zr1 C12 104.44(14)
C1 Zr1 C12 131.51(12)
C17 Zr1 C12 78.51(14)
C11 Zr1 C12 32.23(12)
C16 Zr1 C12 104.56(15)
C10 Zr1 C12 53.42(13)
C18 Zr1 C12 87.51(17)
C2 Zr1 C15 88.62(13)
C1 Zr1 C15 82.79(13)
C17 Zr1 C15 53.39(14)
C11 Zr1 C15 151.37(14)
C16 Zr1 C15 31.87(15)
C10 Zr1 C15 174.60(13)
C18 Zr1 C15 52.98(14)
C12 Zr1 C15 131.90(14)
C2 Zr1 C19 120.69(14)
C1 Zr1 C19 107.51(14)
C17 Zr1 C19 53.17(15)
C11 Zr1 C19 151.11(15)
C16 Zr1 C19 53.16(14)
C10 Zr1 C19 149.38(14)
C18 Zr1 C19 31.72(17)
C12 Zr1 C19 118.90(15)
C15 Zr1 C19 32.30(14)
C2 Zr1 C14 120.83(13)
C1 Zr1 C14 116.74(13)
C17 Zr1 C14 118.35(14)
C11 Zr1 C14 52.78(12)
C16 Zr1 C14 150.96(14)
C10 Zr1 C14 32.21(13)
C18 Zr1 C14 103.23(13)
C12 Zr1 C14 52.77(13)
C15 Zr1 C14 149.57(13)
C19 Zr1 C14 117.41(14)
C2 Zr1 C13 132.45(13)
C1 Zr1 C13 145.45(13)
C17 Zr1 C13 87.13(14)
C11 Zr1 C13 52.93(12)
C16 Zr1 C13 119.54(14)
C10 Zr1 C13 53.11(13)
C18 Zr1 C13 78.52(14)
C12 Zr1 C13 32.03(12)
C15 Zr1 C13 131.48(13)
C19 Zr1 C13 103.38(14)
C14 Zr1 C13 31.54(13)
C2 Zr1 P1 110.69(10)
C1 Zr1 P1 77.42(9)
C17 Zr1 P1 127.71(12)
C11 Zr1 P1 118.81(9)
C16 Zr1 P1 121.57(12)
C10 Zr1 P1 86.77(9)
C18 Zr1 P1 97.49(14)
C12 Zr1 P1 125.58(10)
C15 Zr1 P1 89.73(10)
C19 Zr1 P1 75.63(11)
C14 Zr1 P1 73.57(9)
C13 Zr1 P1 95.93(9)
C33 P1 C32 102.0(2)
C33 P1 C31 101.5(2)
C32 P1 C31 101.5(2)
C33 P1 Zr1 115.70(14)
C32 P1 Zr1 114.31(14)
C31 P1 Zr1 119.40(15)
C2 P2 C34 114.71(19)
C2 P2 C51 111.48(16)
C34 P2 C51 108.68(19)
C2 P2 C41 106.81(17)
C34 P2 C41 107.59(18)
C51 P2 C41 107.23(17)
C71 B1 C81 114.3(3)
C71 B1 C61 113.0(3)
C81 B1 C61 102.0(3)
C71 B1 C91 100.7(3)
C81 B1 C91 112.8(3)
C61 B1 C91 114.6(3)
C2 C1 C21 130.2(3)
C2 C1 Zr1 71.1(2)
C21 C1 Zr1 158.5(3)
C1 C2 P2 129.4(3)
C1 C2 Zr1 75.2(2)
P2 C2 Zr1 155.0(2)
C11 C10 C14 107.1(3)
C11 C10 Zr1 73.6(2)
C14 C10 Zr1 75.0(2)
C11 C10 H10 126.5
C14 C10 H10 126.5
Zr1 C10 H10 117.0
C10 C11 C12 108.8(3)
C10 C11 Zr1 74.3(2)
C12 C11 Zr1 74.4(2)
C10 C11 H11 125.6
C12 C11 H11 125.6
Zr1 C11 H11 117.7
C11 C12 C13 107.5(4)
C11 C12 Zr1 73.4(2)
C13 C12 Zr1 75.0(2)
C11 C12 H12 126.2
C13 C12 H12 126.2
Zr1 C12 H12 117.4
C14 C13 C12 108.1(3)
C14 C13 Zr1 74.2(2)
C12 C13 Zr1 73.0(2)
C14 C13 H13 126.0
C12 C13 H13 126.0
Zr1 C13 H13 118.7
C13 C14 C10 108.5(3)
C13 C14 Zr1 74.2(2)
C10 C14 Zr1 72.8(2)
C13 C14 H14 125.7
C10 C14 H14 125.7
Zr1 C14 H14 119.1
C16 C15 C19 107.8(4)
C16 C15 Zr1 73.2(2)
C19 C15 Zr1 73.8(2)
C16 C15 H15 126.1
C19 C15 H15 126.1
Zr1 C15 H15 118.7
C15 C16 C17 108.0(4)
C15 C16 Zr1 74.9(2)
C17 C16 Zr1 72.9(2)
C15 C16 H16 126.0
C17 C16 H16 126.0
Zr1 C16 H16 118.1
C18 C17 C16 107.6(4)
C18 C17 Zr1 74.9(2)
C16 C17 Zr1 74.4(2)
C18 C17 H17 126.2
C16 C17 H17 126.2
Zr1 C17 H17 116.6
C19 C18 C17 109.0(4)
C19 C18 Zr1 74.9(2)
C17 C18 Zr1 73.1(2)
C19 C18 H18 125.5
C17 C18 H18 125.5
Zr1 C18 H18 118.4
C18 C19 C15 107.7(4)
C18 C19 Zr1 73.4(2)
C15 C19 Zr1 73.8(2)
C18 C19 H19 126.2
C15 C19 H19 126.2
Zr1 C19 H19 118.5
C26 C21 C22 118.3(4)
C26 C21 C1 122.9(4)
C22 C21 C1 118.7(3)
C23 C22 C21 120.2(4)
C23 C22 H22 119.9
C21 C22 H22 119.9
C24 C23 C22 120.4(5)
C24 C23 H23 119.8
C22 C23 H23 119.8
C23 C24 C25 120.4(5)
C23 C24 H24 119.8
C25 C24 H24 119.8
C24 C25 C26 120.1(5)
C24 C25 H25 119.9
C26 C25 H25 119.9
C21 C26 C25 120.5(5)
C21 C26 H26 119.8
C25 C26 H26 119.8
P1 C31 H31A 109.5
P1 C31 H31B 109.5
H31A C31 H31B 109.5
P1 C31 H31C 109.5
H31A C31 H31C 109.5
H31B C31 H31C 109.5
P1 C32 H32A 109.5
P1 C32 H32B 109.5
H32A C32 H32B 109.5
P1 C32 H32C 109.5
H32A C32 H32C 109.5
H32B C32 H32C 109.5
P1 C33 H33A 109.5
P1 C33 H33B 109.5
H33A C33 H33B 109.5
P1 C33 H33C 109.5
H33A C33 H33C 109.5
H33B C33 H33C 109.5
P2 C34 H34A 109.5
P2 C34 H34B 109.5
H34A C34 H34B 109.5
P2 C34 H34C 109.5
H34A C34 H34C 109.5
H34B C34 H34C 109.5
C46 C41 C42 120.1(4)
C46 C41 P2 121.4(3)
C42 C41 P2 118.5(3)
C43 C42 C41 119.1(4)
C43 C42 H42 120.4
C41 C42 H42 120.4
C44 C43 C42 120.1(5)
C44 C43 H43 120.0
C42 C43 H43 120.0
C45 C44 C43 120.9(4)
C45 C44 H44 119.6
C43 C44 H44 119.6
C44 C45 C46 120.3(5)
C44 C45 H45 119.9
C46 C45 H45 119.9
C45 C46 C41 119.5(4)
C45 C46 H46 120.3
C41 C46 H46 120.3
C56 C51 C52 119.9(4)
C56 C51 P2 118.6(3)
C52 C51 P2 121.5(3)
C53 C52 C51 119.7(4)
C53 C52 H52 120.2
C51 C52 H52 120.2
C54 C53 C52 120.3(4)
C54 C53 H53 119.9
C52 C53 H53 119.9
C53 C54 C55 120.7(4)
C53 C54 H54 119.6
C55 C54 H54 119.6
C54 C55 C56 119.9(5)
C54 C55 H55 120.0
C56 C55 H55 120.0
C55 C56 C51 119.5(4)
C55 C56 H56 120.3
C51 C56 H56 120.3
C66 C61 C62 112.5(3)
C66 C61 B1 121.4(3)
C62 C61 B1 125.8(3)
F62 C62 C63 114.5(3)
F62 C62 C61 120.8(3)
C63 C62 C61 124.7(3)
F63 C63 C64 119.6(3)
F63 C63 C62 120.7(3)
C64 C63 C62 119.6(3)
F64 C64 C63 120.7(4)
F64 C64 C65 120.2(4)
C63 C64 C65 119.1(3)
F65 C65 C64 120.2(3)
F65 C65 C66 120.9(3)
C64 C65 C66 118.9(3)
F66 C66 C61 119.5(3)
F66 C66 C65 115.4(3)
C61 C66 C65 125.1(3)
C72 C71 C76 112.6(3)
C72 C71 B1 126.4(3)
C76 C71 B1 120.7(3)
F72 C72 C73 115.2(3)
F72 C72 C71 120.8(3)
C73 C72 C71 124.0(3)
F73 C73 C74 120.1(3)
F73 C73 C72 119.9(3)
C74 C73 C72 120.0(3)
F74 C74 C75 120.1(4)
F74 C74 C73 120.6(4)
C75 C74 C73 119.3(3)
F75 C75 C74 120.6(3)
F75 C75 C76 120.2(4)
C74 C75 C76 119.3(3)
F76 C76 C75 116.2(3)
F76 C76 C71 119.1(3)
C75 C76 C71 124.8(3)
C86 C81 C82 113.0(3)
C86 C81 B1 125.8(3)
C82 C81 B1 120.9(3)
F82 C82 C83 116.3(3)
F82 C82 C81 118.9(3)
C83 C82 C81 124.8(3)
F83 C83 C82 120.3(4)
F83 C83 C84 120.3(4)
C82 C83 C84 119.4(4)
F84 C84 C85 121.2(4)
F84 C84 C83 119.8(4)
C85 C84 C83 119.0(4)
F85 C85 C84 119.9(4)
F85 C85 C86 119.5(4)
C84 C85 C86 120.7(3)
F86 C86 C85 115.7(3)
F86 C86 C81 121.3(3)
C85 C86 C81 123.1(4)
C96 C91 C92 112.8(3)
C96 C91 B1 127.0(3)
C92 C91 B1 119.7(3)
F92 C92 C93 115.2(3)
F92 C92 C91 119.6(3)
C93 C92 C91 125.2(3)
F93 C93 C94 119.6(4)
F93 C93 C92 121.2(4)
C94 C93 C92 119.2(4)
F94 C94 C93 120.8(4)
F94 C94 C95 120.1(4)
C93 C94 C95 119.0(4)
F95 C95 C94 120.1(4)
F95 C95 C96 120.8(4)
C94 C95 C96 119.0(4)
F96 C96 C91 121.1(3)
F96 C96 C95 114.2(3)
C91 C96 C95 124.7(4)
Cl2 C35 Cl1 114.6(6)
Cl2 C35 H35A 108.6
Cl1 C35 H35A 108.6
Cl2 C35 H35B 108.6
Cl1 C35 H35B 108.6
H35A C35 H35B 107.6
Cl2A C35A Cl1A 111.6(13)
Cl2A C35A H35C 109.3
Cl1A C35A H35C 109.3
Cl2A C35A H35D 109.3
Cl1A C35A H35D 109.3
H35C C35A H35D 108.0

loop_
_geom_bond_atom_site_label_1
_geom_bond_atom_site_label_2
_geom_bond_distance
Zr1 C2 2.233(3)
Zr1 C1 2.282(3)
Zr1 C17 2.503(4)
Zr1 C11 2.516(4)
Zr1 C16 2.522(3)
Zr1 C10 2.525(3)
Zr1 C18 2.526(3)
Zr1 C12 2.528(4)
Zr1 C15 2.544(4)
Zr1 C19 2.544(4)
Zr1 C14 2.553(4)
Zr1 C13 2.554(4)
Zr1 P1 2.7046(10)
P1 C33 1.819(4)
P1 C32 1.822(4)
P1 C31 1.829(4)
P2 C2 1.750(4)
P2 C34 1.793(4)
P2 C51 1.798(4)
P2 C41 1.807(4)
B1 C71 1.650(5)
B1 C81 1.655(5)
B1 C61 1.657(5)
B1 C91 1.665(5)
C1 C2 1.311(5)
C1 C21 1.473(5)
C10 C11 1.393(5)
C10 C14 1.409(6)
C10 H10 0.9400
C11 C12 1.400(5)
C11 H11 0.9400
C12 C13 1.402(5)
C12 H12 0.9400
C13 C14 1.388(6)
C13 H13 0.9400
C14 H14 0.9400
C15 C16 1.391(6)
C15 C19 1.415(6)
C15 H15 0.9400
C16 C17 1.412(6)
C16 H16 0.9400
C17 C18 1.388(7)
C17 H17 0.9400
C18 C19 1.386(8)
C18 H18 0.9400
C19 H19 0.9400
C21 C26 1.385(5)
C21 C22 1.402(6)
C22 C23 1.396(6)
C22 H22 0.9400
C23 C24 1.356(8)
C23 H23 0.9400
C24 C25 1.374(8)
C24 H24 0.9400
C25 C26 1.396(6)
C25 H25 0.9400
C26 H26 0.9400
C31 H31A 0.9700
C31 H31B 0.9700
C31 H31C 0.9700
C32 H32A 0.9700
C32 H32B 0.9700
C32 H32C 0.9700
C33 H33A 0.9700
C33 H33B 0.9700
C33 H33C 0.9700
C34 H34A 0.9700
C34 H34B 0.9700
C34 H34C 0.9700
C41 C46 1.384(5)
C41 C42 1.386(5)
C42 C43 1.385(6)
C42 H42 0.9400
C43 C44 1.365(7)
C43 H43 0.9400
C44 C45 1.361(7)
C44 H44 0.9400
C45 C46 1.377(6)
C45 H45 0.9400
C46 H46 0.9400
C51 C56 1.383(5)
C51 C52 1.388(5)
C52 C53 1.377(6)
C52 H52 0.9400
C53 C54 1.359(7)
C53 H53 0.9400
C54 C55 1.373(7)
C54 H54 0.9400
C55 C56 1.382(6)
C55 H55 0.9400
C56 H56 0.9400
C61 C66 1.387(5)
C61 C62 1.390(5)
F62 C62 1.351(4)
C62 C63 1.378(5)
F63 C63 1.343(4)
C63 C64 1.372(5)
F64 C64 1.342(4)
C64 C65 1.373(5)
F65 C65 1.338(4)
C65 C66 1.387(5)
F66 C66 1.356(4)
C71 C72 1.392(5)
C71 C76 1.393(5)
F72 C72 1.349(4)
C72 C73 1.384(5)
F73 C73 1.346(4)
C73 C74 1.365(5)
F74 C74 1.351(4)
C74 C75 1.359(6)
F75 C75 1.340(4)
C75 C76 1.384(5)
F76 C76 1.347(4)
C81 C86 1.395(5)
C81 C82 1.403(5)
F82 C82 1.346(4)
C82 C83 1.368(5)
F83 C83 1.350(5)
C83 C84 1.373(6)
F84 C84 1.347(5)
C84 C85 1.361(6)
F85 C85 1.347(4)
C85 C86 1.389(5)
F86 C86 1.336(4)
C91 C96 1.373(5)
C91 C92 1.393(5)
F92 C92 1.359(4)
C92 C93 1.371(5)
F93 C93 1.341(4)
C93 C94 1.368(6)
F94 C94 1.347(4)
C94 C95 1.381(6)
F95 C95 1.332(4)
C95 C96 1.389(5)
F96 C96 1.353(4)
C35 Cl2 1.653(11)
C35 Cl1 1.800(13)
C35 H35A 0.9800
C35 H35B 0.9800
C35A Cl2A 1.617(16)
C35A Cl1A 1.783(16)
C35A H35C 0.9800
C35A H35D 0.9800

loop_
_geom_torsion_atom_site_label_1
_geom_torsion_atom_site_label_2
_geom_torsion_atom_site_label_3
_geom_torsion_atom_site_label_4
_geom_torsion
C2 Zr1 P1 C33 61.06(19)
C1 Zr1 P1 C33 55.31(19)
C17 Zr1 P1 C33 -68.1(2)
C11 Zr1 P1 C33 150.31(19)
C16 Zr1 P1 C33 -28.9(2)
C10 Zr1 P1 C33 148.53(19)
C18 Zr1 P1 C33 -79.9(2)
C12 Zr1 P1 C33 -172.2(2)
C15 Zr1 P1 C33 -27.36(19)
C19 Zr1 P1 C33 -56.7(2)
C14 Zr1 P1 C33 178.4(2)
C13 Zr1 P1 C33 -159.07(19)
C2 Zr1 P1 C32 -56.95(19)
C1 Zr1 P1 C32 -62.70(18)
C17 Zr1 P1 C32 173.9(2)
C11 Zr1 P1 C32 32.29(19)
C16 Zr1 P1 C32 -146.88(19)
C10 Zr1 P1 C32 30.52(18)
C18 Zr1 P1 C32 162.07(19)
C12 Zr1 P1 C32 69.8(2)
C15 Zr1 P1 C32 -145.37(19)
C19 Zr1 P1 C32 -174.8(2)
C14 Zr1 P1 C32 60.42(19)
C13 Zr1 P1 C32 82.91(19)
C2 Zr1 P1 C31 -177.3(2)
C1 Zr1 P1 C31 176.9(2)
C17 Zr1 P1 C31 53.5(2)
C11 Zr1 P1 C31 -88.1(2)
C16 Zr1 P1 C31 92.8(2)
C10 Zr1 P1 C31 -89.8(2)
C18 Zr1 P1 C31 41.7(2)
C12 Zr1 P1 C31 -50.6(2)
C15 Zr1 P1 C31 94.3(2)
C19 Zr1 P1 C31 64.9(2)
C14 Zr1 P1 C31 -59.9(2)
C13 Zr1 P1 C31 -37.4(2)
C17 Zr1 C1 C2 -62.5(3)
C11 Zr1 C1 C2 52.8(2)
C16 Zr1 C1 C2 -67.7(2)
C10 Zr1 C1 C2 84.1(2)
C18 Zr1 C1 C2 -101.9(3)
C12 Zr1 C1 C2 43.5(3)
C15 Zr1 C1 C2 -98.4(2)
C19 Zr1 C1 C2 -119.4(2)
C14 Zr1 C1 C2 106.2(2)
C13 Zr1 C1 C2 88.2(3)
P1 Zr1 C1 C2 170.3(2)
C2 Zr1 C1 C21 171.5(8)
C17 Zr1 C1 C21 109.0(7)
C11 Zr1 C1 C21 -135.7(7)
C16 Zr1 C1 C21 103.7(7)
C10 Zr1 C1 C21 -104.4(7)
C18 Zr1 C1 C21 69.6(8)
C12 Zr1 C1 C21 -145.0(7)
C15 Zr1 C1 C21 73.1(7)
C19 Zr1 C1 C21 52.0(7)
C14 Zr1 C1 C21 -82.4(7)
C13 Zr1 C1 C21 -100.4(7)
P1 Zr1 C1 C21 -18.3(7)
C21 C1 C2 P2 8.8(6)
Zr1 C1 C2 P2 -175.3(3)
C21 C1 C2 Zr1 -175.9(4)
C34 P2 C2 C1 -19.9(4)
C51 P2 C2 C1 -144.0(3)
C41 P2 C2 C1 99.2(4)
C34 P2 C2 Zr1 171.0(4)
C51 P2 C2 Zr1 46.9(5)
C41 P2 C2 Zr1 -69.9(5)
C17 Zr1 C2 C1 130.5(2)
C11 Zr1 C2 C1 -127.2(2)
C16 Zr1 C2 C1 109.7(2)
C10 Zr1 C2 C1 -96.2(2)
C18 Zr1 C2 C1 112.1(3)
C12 Zr1 C2 C1 -147.8(2)
C15 Zr1 C2 C1 79.0(2)
C19 Zr1 C2 C1 75.0(2)
C14 Zr1 C2 C1 -92.9(2)
C13 Zr1 C2 C1 -129.8(2)
P1 Zr1 C2 C1 -10.1(2)
C1 Zr1 C2 P2 171.3(6)
C17 Zr1 C2 P2 -58.2(5)
C11 Zr1 C2 P2 44.1(4)
C16 Zr1 C2 P2 -79.0(5)
C10 Zr1 C2 P2 75.1(4)
C18 Zr1 C2 P2 -76.6(5)
C12 Zr1 C2 P2 23.5(5)
C15 Zr1 C2 P2 -109.7(4)
C19 Zr1 C2 P2 -113.7(4)
C14 Zr1 C2 P2 78.4(5)
C13 Zr1 C2 P2 41.5(5)
P1 Zr1 C2 P2 161.2(4)
C2 Zr1 C10 C11 -72.1(2)
C1 Zr1 C10 C11 -105.7(2)
C17 Zr1 C10 C11 36.5(3)
C16 Zr1 C10 C11 -7.6(4)
C18 Zr1 C10 C11 79.9(3)
C12 Zr1 C10 C11 36.9(2)
C15 Zr1 C10 C11 -133.3(14)
C19 Zr1 C10 C11 122.8(3)
C14 Zr1 C10 C11 113.3(3)
C13 Zr1 C10 C11 77.2(2)
P1 Zr1 C10 C11 177.1(2)
C2 Zr1 C10 C14 174.6(2)
C1 Zr1 C10 C14 141.0(2)
C17 Zr1 C10 C14 -76.8(3)
C11 Zr1 C10 C14 -113.3(3)
C16 Zr1 C10 C14 -120.9(3)
C18 Zr1 C10 C14 -33.4(3)
C12 Zr1 C10 C14 -76.4(2)
C15 Zr1 C10 C14 113.4(14)
C19 Zr1 C10 C14 9.5(4)
C13 Zr1 C10 C14 -36.1(2)
P1 Zr1 C10 C14 63.8(2)
C14 C10 C11 C12 1.2(4)
Zr1 C10 C11 C12 -67.0(3)
C14 C10 C11 Zr1 68.2(2)
C2 Zr1 C11 C10 104.6(2)
C1 Zr1 C11 C10 77.9(2)
C17 Zr1 C11 C10 -152.8(2)
C16 Zr1 C11 C10 175.8(2)
C18 Zr1 C11 C10 -122.2(2)
C12 Zr1 C11 C10 -115.2(3)
C15 Zr1 C11 C10 171.8(3)
C19 Zr1 C11 C10 -117.6(3)
C14 Zr1 C11 C10 -37.9(2)
C13 Zr1 C11 C10 -77.8(2)
P1 Zr1 C11 C10 -3.3(3)
C2 Zr1 C11 C12 -140.1(2)
C1 Zr1 C11 C12 -166.9(2)
C17 Zr1 C11 C12 -37.6(3)
C16 Zr1 C11 C12 -68.9(3)
C10 Zr1 C11 C12 115.2(3)
C18 Zr1 C11 C12 -7.0(3)
C15 Zr1 C11 C12 -73.0(4)
C19 Zr1 C11 C12 -2.3(4)
C14 Zr1 C11 C12 77.3(3)
C13 Zr1 C11 C12 37.4(2)
P1 Zr1 C11 C12 111.9(2)
C10 C11 C12 C13 -0.9(4)
Zr1 C11 C12 C13 -67.8(3)
C10 C11 C12 Zr1 66.9(3)
C2 Zr1 C12 C11 40.6(3)
C1 Zr1 C12 C11 17.4(3)
C17 Zr1 C12 C11 142.9(3)
C16 Zr1 C12 C11 123.1(2)
C10 Zr1 C12 C11 -36.8(2)
C18 Zr1 C12 C11 173.9(3)
C15 Zr1 C12 C11 142.0(2)
C19 Zr1 C12 C11 178.7(2)
C14 Zr1 C12 C11 -77.4(3)
C13 Zr1 C12 C11 -113.9(3)
P1 Zr1 C12 C11 -88.6(2)
C2 Zr1 C12 C13 154.5(2)
C1 Zr1 C12 C13 131.2(2)
C17 Zr1 C12 C13 -103.2(3)
C11 Zr1 C12 C13 113.9(3)
C16 Zr1 C12 C13 -123.1(2)
C10 Zr1 C12 C13 77.1(3)
C18 Zr1 C12 C13 -72.2(2)
C15 Zr1 C12 C13 -104.1(3)
C19 Zr1 C12 C13 -67.4(3)
C14 Zr1 C12 C13 36.5(2)
P1 Zr1 C12 C13 25.2(3)
C11 C12 C13 C14 0.3(4)
Zr1 C12 C13 C14 -66.5(3)
C11 C12 C13 Zr1 66.8(3)
C2 Zr1 C13 C14 80.6(3)
C1 Zr1 C13 C14 31.9(4)
C17 Zr1 C13 C14 -172.2(3)
C11 Zr1 C13 C14 77.4(3)
C16 Zr1 C13 C14 -176.1(2)
C10 Zr1 C13 C14 36.9(2)
C18 Zr1 C13 C14 -141.0(3)
C12 Zr1 C13 C14 115.1(3)
C15 Zr1 C13 C14 -139.4(2)
C19 Zr1 C13 C14 -121.1(2)
P1 Zr1 C13 C14 -44.5(2)
C2 Zr1 C13 C12 -34.4(3)
C1 Zr1 C13 C12 -83.2(3)
C17 Zr1 C13 C12 72.8(3)
C11 Zr1 C13 C12 -37.7(2)
C16 Zr1 C13 C12 68.8(3)
C10 Zr1 C13 C12 -78.1(3)
C18 Zr1 C13 C12 103.9(3)
C15 Zr1 C13 C12 105.5(3)
C19 Zr1 C13 C12 123.8(2)
C14 Zr1 C13 C12 -115.1(3)
P1 Zr1 C13 C12 -159.6(2)
C12 C13 C14 C10 0.5(4)
Zr1 C13 C14 C10 -65.2(3)
C12 C13 C14 Zr1 65.7(3)
C11 C10 C14 C13 -1.0(4)
Zr1 C10 C14 C13 66.2(3)
C11 C10 C14 Zr1 -67.2(2)
C2 Zr1 C14 C13 -122.0(2)
C1 Zr1 C14 C13 -160.4(2)
C17 Zr1 C14 C13 8.9(3)
C11 Zr1 C14 C13 -77.9(2)
C16 Zr1 C14 C13 6.9(4)
C10 Zr1 C14 C13 -115.7(3)
C18 Zr1 C14 C13 39.3(3)
C12 Zr1 C14 C13 -37.1(2)
C15 Zr1 C14 C13 74.1(3)
C19 Zr1 C14 C13 69.7(3)
P1 Zr1 C14 C13 133.3(2)
C2 Zr1 C14 C10 -6.3(3)
C1 Zr1 C14 C10 -44.7(3)
C17 Zr1 C14 C10 124.6(3)
C11 Zr1 C14 C10 37.8(2)
C16 Zr1 C14 C10 122.6(3)
C18 Zr1 C14 C10 155.0(3)
C12 Zr1 C14 C10 78.6(2)
C15 Zr1 C14 C10 -170.2(3)
C19 Zr1 C14 C10 -174.6(2)
C13 Zr1 C14 C10 115.7(3)
P1 Zr1 C14 C10 -111.0(2)
C2 Zr1 C15 C16 71.7(2)
C1 Zr1 C15 C16 105.1(2)
C17 Zr1 C15 C16 -37.6(2)
C11 Zr1 C15 C16 6.7(4)
C10 Zr1 C15 C16 132.9(14)
C18 Zr1 C15 C16 -78.0(3)
C12 Zr1 C15 C16 -36.5(3)
C19 Zr1 C15 C16 -114.8(4)
C14 Zr1 C15 C16 -122.1(3)
C13 Zr1 C15 C16 -79.9(3)
P1 Zr1 C15 C16 -177.6(2)
C2 Zr1 C15 C19 -173.5(3)
C1 Zr1 C15 C19 -140.2(3)
C17 Zr1 C15 C19 77.1(3)
C11 Zr1 C15 C19 121.5(3)
C16 Zr1 C15 C19 114.8(4)
C10 Zr1 C15 C19 -112.3(14)
C18 Zr1 C15 C19 36.8(3)
C12 Zr1 C15 C19 78.2(3)
C14 Zr1 C15 C19 -7.3(4)
C13 Zr1 C15 C19 34.9(3)
P1 Zr1 C15 C19 -62.8(3)
C19 C15 C16 C17 -0.4(4)
Zr1 C15 C16 C17 66.0(2)
C19 C15 C16 Zr1 -66.3(3)
C2 Zr1 C16 C15 -104.9(3)
C1 Zr1 C16 C15 -73.4(2)
C17 Zr1 C16 C15 114.7(4)
C11 Zr1 C16 C15 -176.3(2)
C10 Zr1 C16 C15 -171.7(3)
C18 Zr1 C16 C15 77.3(3)
C12 Zr1 C16 C15 152.7(2)
C19 Zr1 C16 C15 37.3(2)
C14 Zr1 C16 C15 117.9(3)
C13 Zr1 C16 C15 122.0(2)
P1 Zr1 C16 C15 2.8(3)
C2 Zr1 C16 C17 140.4(3)
C1 Zr1 C16 C17 171.9(3)
C11 Zr1 C16 C17 69.0(3)
C10 Zr1 C16 C17 73.6(4)
C18 Zr1 C16 C17 -37.4(3)
C12 Zr1 C16 C17 38.1(3)
C15 Zr1 C16 C17 -114.7(4)
C19 Zr1 C16 C17 -77.3(3)
C14 Zr1 C16 C17 3.2(5)
C13 Zr1 C16 C17 7.4(3)
P1 Zr1 C16 C17 -111.8(3)
C15 C16 C17 C18 0.9(4)
Zr1 C16 C17 C18 68.1(3)
C15 C16 C17 Zr1 -67.3(2)
C2 Zr1 C17 C18 -153.9(3)
C1 Zr1 C17 C18 -123.3(3)
C11 Zr1 C17 C18 123.3(3)
C16 Zr1 C17 C18 -113.6(4)
C10 Zr1 C17 C18 104.3(3)
C12 Zr1 C17 C18 103.9(3)
C15 Zr1 C17 C18 -76.9(3)
C19 Zr1 C17 C18 -36.3(3)
C14 Zr1 C17 C18 68.2(3)
C13 Zr1 C17 C18 72.8(3)
P1 Zr1 C17 C18 -22.4(3)
C2 Zr1 C17 C16 -40.3(3)
C1 Zr1 C17 C16 -9.8(3)
C11 Zr1 C17 C16 -123.1(3)
C10 Zr1 C17 C16 -142.1(3)
C18 Zr1 C17 C16 113.6(4)
C12 Zr1 C17 C16 -142.5(3)
C15 Zr1 C17 C16 36.7(3)
C19 Zr1 C17 C16 77.3(3)
C14 Zr1 C17 C16 -178.2(3)
C13 Zr1 C17 C16 -173.6(3)
P1 Zr1 C17 C16 91.1(3)
C16 C17 C18 C19 -1.0(4)
Zr1 C17 C18 C19 66.8(3)
C16 C17 C18 Zr1 -67.8(3)
C2 Zr1 C18 C19 -80.6(3)
C1 Zr1 C18 C19 -33.2(4)
C17 Zr1 C18 C19 -115.8(4)
C11 Zr1 C18 C19 175.7(2)
C16 Zr1 C18 C19 -77.7(3)
C10 Zr1 C18 C19 138.8(2)
C12 Zr1 C18 C19 172.0(3)
C15 Zr1 C18 C19 -37.5(2)
C14 Zr1 C18 C19 121.3(3)
C13 Zr1 C18 C19 141.0(3)
P1 Zr1 C18 C19 46.5(2)
C2 Zr1 C18 C17 35.2(4)
C1 Zr1 C18 C17 82.6(4)
C11 Zr1 C18 C17 -68.5(3)
C16 Zr1 C18 C17 38.1(3)
C10 Zr1 C18 C17 -105.4(3)
C12 Zr1 C18 C17 -72.2(3)
C15 Zr1 C18 C17 78.3(3)
C19 Zr1 C18 C17 115.8(4)
C14 Zr1 C18 C17 -122.9(3)
C13 Zr1 C18 C17 -103.2(3)
P1 Zr1 C18 C17 162.3(3)
C17 C18 C19 C15 0.8(4)
Zr1 C18 C19 C15 66.5(3)
C17 C18 C19 Zr1 -65.6(3)
C16 C15 C19 C18 -0.3(4)
Zr1 C15 C19 C18 -66.2(3)
C16 C15 C19 Zr1 65.9(3)
C2 Zr1 C19 C18 122.1(3)
C1 Zr1 C19 C18 156.4(2)
C17 Zr1 C19 C18 36.7(3)
C11 Zr1 C19 C18 -7.7(4)
C16 Zr1 C19 C18 77.8(3)
C10 Zr1 C19 C18 -75.3(4)
C12 Zr1 C19 C18 -9.1(3)
C15 Zr1 C19 C18 114.6(4)
C14 Zr1 C19 C18 -69.6(3)
C13 Zr1 C19 C18 -39.3(3)
P1 Zr1 C19 C18 -132.1(3)
C2 Zr1 C19 C15 7.6(3)
C1 Zr1 C19 C15 41.8(3)
C17 Zr1 C19 C15 -77.9(3)
C11 Zr1 C19 C15 -122.2(3)
C16 Zr1 C19 C15 -36.8(3)
C10 Zr1 C19 C15 170.2(3)
C18 Zr1 C19 C15 -114.6(4)
C12 Zr1 C19 C15 -123.7(3)
C14 Zr1 C19 C15 175.8(2)
C13 Zr1 C19 C15 -153.9(3)
P1 Zr1 C19 C15 113.3(3)
C2 C1 C21 C26 -92.9(5)
Zr1 C1 C21 C26 97.7(7)
C2 C1 C21 C22 84.1(5)
Zr1 C1 C21 C22 -85.3(8)
C26 C21 C22 C23 2.9(6)
C1 C21 C22 C23 -174.2(4)
C21 C22 C23 C24 -1.1(7)
C22 C23 C24 C25 -1.1(8)
C23 C24 C25 C26 1.3(8)
C22 C21 C26 C25 -2.6(6)
C1 C21 C26 C25 174.4(4)
C24 C25 C26 C21 0.6(7)
C2 P2 C41 C46 135.8(3)
C34 P2 C41 C46 -100.6(4)
C51 P2 C41 C46 16.2(4)
C2 P2 C41 C42 -44.1(3)
C34 P2 C41 C42 79.5(3)
C51 P2 C41 C42 -163.7(3)
C46 C41 C42 C43 -2.2(6)
P2 C41 C42 C43 177.8(3)
C41 C42 C43 C44 0.6(6)
C42 C43 C44 C45 1.3(7)
C43 C44 C45 C46 -1.7(8)
C44 C45 C46 C41 0.1(7)
C42 C41 C46 C45 1.8(6)
P2 C41 C46 C45 -178.1(4)
C2 P2 C51 C56 -48.8(4)
C34 P2 C51 C56 -176.2(3)
C41 P2 C51 C56 67.8(4)
C2 P2 C51 C52 133.5(3)
C34 P2 C51 C52 6.1(4)
C41 P2 C51 C52 -110.0(3)
C56 C51 C52 C53 0.4(6)
P2 C51 C52 C53 178.1(3)
C51 C52 C53 C54 -0.1(7)
C52 C53 C54 C55 -1.4(8)
C53 C54 C55 C56 2.6(8)
C54 C55 C56 C51 -2.2(8)
C52 C51 C56 C55 0.7(7)
P2 C51 C56 C55 -177.0(4)
C71 B1 C61 C66 162.7(3)
C81 B1 C61 C66 -74.1(4)
C91 B1 C61 C66 48.1(4)
C71 B1 C61 C62 -24.0(5)
C81 B1 C61 C62 99.1(4)
C91 B1 C61 C62 -138.6(3)
C66 C61 C62 F62 177.2(3)
B1 C61 C62 F62 3.4(5)
C66 C61 C62 C63 -2.3(5)
B1 C61 C62 C63 -176.1(4)
F62 C62 C63 F63 -0.5(5)
C61 C62 C63 F63 179.1(3)
F62 C62 C63 C64 -179.5(4)
C61 C62 C63 C64 0.0(6)
F63 C63 C64 F64 0.7(6)
C62 C63 C64 F64 179.8(4)
F63 C63 C64 C65 -177.8(4)
C62 C63 C64 C65 1.3(6)
F64 C64 C65 F65 0.4(6)
C63 C64 C65 F65 178.9(4)
F64 C64 C65 C66 -178.6(4)
C63 C64 C65 C66 -0.1(6)
C62 C61 C66 F66 -176.8(3)
B1 C61 C66 F66 -2.7(5)
C62 C61 C66 C65 3.6(5)
B1 C61 C66 C65 177.7(4)
F65 C65 C66 F66 -1.2(6)
C64 C65 C66 F66 177.8(4)
F65 C65 C66 C61 178.4(4)
C64 C65 C66 C61 -2.6(6)
C81 B1 C71 C72 23.7(5)
C61 B1 C71 C72 139.8(3)
C91 B1 C71 C72 -97.5(4)
C81 B1 C71 C76 -162.4(3)
C61 B1 C71 C76 -46.4(4)
C91 B1 C71 C76 76.3(4)
C76 C71 C72 F72 -178.9(3)
B1 C71 C72 F72 -4.7(5)
C76 C71 C72 C73 1.0(5)
B1 C71 C72 C73 175.2(3)
F72 C72 C73 F73 -0.4(5)
C71 C72 C73 F73 179.7(3)
F72 C72 C73 C74 -179.3(3)
C71 C72 C73 C74 0.8(6)
F73 C73 C74 F74 0.2(5)
C72 C73 C74 F74 179.1(3)
F73 C73 C74 C75 -179.5(3)
C72 C73 C74 C75 -0.6(6)
F74 C74 C75 F75 -0.9(6)
C73 C74 C75 F75 178.8(3)
F74 C74 C75 C76 179.0(3)
C73 C74 C75 C76 -1.3(6)
F75 C75 C76 F76 4.0(5)
C74 C75 C76 F76 -175.9(3)
F75 C75 C76 C71 -176.7(3)
C74 C75 C76 C71 3.3(6)
C72 C71 C76 F76 176.2(3)
B1 C71 C76 F76 1.6(5)
C72 C71 C76 C75 -3.0(5)
B1 C71 C76 C75 -177.7(3)
C71 B1 C81 C86 -138.8(3)
C61 B1 C81 C86 98.9(4)
C91 B1 C81 C86 -24.5(5)
C71 B1 C81 C82 47.2(5)
C61 B1 C81 C82 -75.0(4)
C91 B1 C81 C82 161.5(3)
C86 C81 C82 F82 -176.8(3)
B1 C81 C82 F82 -2.1(6)
C86 C81 C82 C83 3.3(6)
B1 C81 C82 C83 178.0(4)
F82 C82 C83 F83 -0.5(6)
C81 C82 C83 F83 179.3(4)
F82 C82 C83 C84 178.2(4)
C81 C82 C83 C84 -2.0(7)
F83 C83 C84 F84 -1.3(6)
C82 C83 C84 F84 -180.0(4)
F83 C83 C84 C85 178.3(4)
C82 C83 C84 C85 -0.4(7)
F84 C84 C85 F85 0.1(7)
C83 C84 C85 F85 -179.5(4)
F84 C84 C85 C86 -179.4(4)
C83 C84 C85 C86 1.1(7)
F85 C85 C86 F86 0.3(6)
C84 C85 C86 F86 179.7(4)
F85 C85 C86 C81 -178.9(4)
C84 C85 C86 C81 0.6(7)
C82 C81 C86 F86 178.3(3)
B1 C81 C86 F86 3.9(5)
C82 C81 C86 C85 -2.6(6)
B1 C81 C86 C85 -177.0(4)
C71 B1 C91 C96 -99.7(4)
C81 B1 C91 C96 138.0(4)
C61 B1 C91 C96 21.9(5)
C71 B1 C91 C92 72.0(4)
C81 B1 C91 C92 -50.3(4)
C61 B1 C91 C92 -166.5(3)
C96 C91 C92 F92 178.6(3)
B1 C91 C92 F92 5.8(5)
C96 C91 C92 C93 -0.8(5)
B1 C91 C92 C93 -173.6(3)
F92 C92 C93 F93 -0.8(5)
C91 C92 C93 F93 178.6(3)
F92 C92 C93 C94 -179.8(3)
C91 C92 C93 C94 -0.4(6)
F93 C93 C94 F94 1.3(6)
C92 C93 C94 F94 -179.7(4)
F93 C93 C94 C95 -178.4(4)
C92 C93 C94 C95 0.6(6)
F94 C94 C95 F95 1.0(6)
C93 C94 C95 F95 -179.3(4)
F94 C94 C95 C96 -179.3(4)
C93 C94 C95 C96 0.4(6)
C92 C91 C96 F96 -178.2(3)
B1 C91 C96 F96 -6.0(6)
C92 C91 C96 C95 1.9(5)
B1 C91 C96 C95 174.0(4)
F95 C95 C96 F96 -2.0(6)
C94 C95 C96 F96 178.3(4)
F95 C95 C96 C91 178.0(4)
C94 C95 C96 C91 -1.7(6)
